data_1527146
loop_
_publ_author_name
'Birkelund, F.'
'Jensen, S.J.'

_publ_section_title
;
 Neutron Diffraction Study of K Mn Cl3 (H2 O)2
;
_journal_name_full 'Acta Chemica Scandinavica (1-27,1973-42,1988)'
_journal_page_first 1358
_journal_page_last 1364
_journal_volume 26
_journal_year 1972
_chemical_formula_sum 'Cl3 H4 K Mn O2'
_chemical_name_systematic 'K Mn Cl3 (H2 O)2'
_space_group_IT_number 2
_symmetry_space_group_name_Hall '-P 1'
_symmetry_space_group_name_H-M 'P -1'
_cell_angle_alpha 96.8
_cell_angle_beta 114.1
_cell_angle_gamma 112.6
_cell_formula_units_Z 2
_cell_length_a 6.49
_cell_length_b 6.91
_cell_length_c 9.91
_cell_volume 353.981
_citation_journal_id_ASTM ACSAA4
_cod_data_source_file Birkelund_ACSAA4_1972_967.cif
_cod_data_source_block H4Cl3K1Mn1O2
_cod_original_cell_volume 353.9805
_cod_original_formula_sum 'H4 Cl3 K1 Mn1 O2'
_cod_database_code 1527146

loop_
_symmetry_equiv_pos_as_xyz
x,y,z
-x,-y,-z

loop_
_atom_site_label
_atom_site_type_symbol
_atom_site_fract_x
_atom_site_fract_y
_atom_site_fract_z
_atom_site_occupancy
_atom_site_U_iso_or_equiv
H1 H+1 0.6034 0.7246 0.4934 1 0.0
H3 H+1 0.5989 0.3092 0.0618 1 0.0
Cl3 Cl-1 0.1712 0.3355 0.1686 1 0.0
K1 K+1 0.1388 0.8457 0.1959 1 0.0
Cl1 Cl-1 0.2502 0.712 0.4983 1 0.0
H2 H+1 0.7642 0.8193 0.4203 1 0.0
O1 O-2 0.7707 0.7828 0.5097 1 0.0
Mn1 Mn+2 0.9516 0.2967 0.3254 1 0.0
H4 H+1 0.5736 0.4217 0.1901 1 0.0
O2 O-2 0.6963 0.4025 0.1673 1 0.0
Cl2 Cl-1 0.65 0.8918 0.1878 1 0.0
